data_7121692
loop_
_publ_author_name
'Martin, N. P.'
'M\"arz, J'
'Feuchter, H.'
'Duval, S.'
'Roussel, P.'
'Henry, N.'
'Ikeda-Ohno, A'
'Loiseau, T.'
'Volkringer, C.'

_publ_section_title
;
 Synthesis and structural characterization of the first neptunium based
 metal-organic frameworks incorporating {Np<sub>6</sub>O<sub>8</sub>}
 hexanuclear clusters.
;
_journal_issue 51
_journal_name_full 'Chemical communications (Cambridge, England)'
_journal_page_first 6979
_journal_page_last 6982
_journal_paper_doi 10.1039/c8cc03121e
_journal_volume 54
_journal_year 2018
_chemical_formula_moiety 'C192 Np12 O76'
_chemical_formula_sum 'C192 Np12 O76'
_chemical_formula_weight 6365.92
_space_group_crystal_system cubic
_space_group_IT_number 225
_space_group_name_Hall '-F 4 2 3'
_space_group_name_H-M_alt 'F m -3 m'
_symmetry_space_group_name_Hall '-F 4 2 3'
_symmetry_space_group_name_H-M 'F m -3 m'
_audit_creation_date 2017-07-05
_audit_creation_method
;
Olex2 1.2
(compiled 2016.09.09 svn.r3337 for OlexSys, GUI svn.r5227)
;
_audit_update_record
;
2018-04-17 deposited with the CCDC.
2018-05-16 downloaded from the CCDC.
;
_cell_angle_alpha 90
_cell_angle_beta 90
_cell_angle_gamma 90
_cell_formula_units_Z 2
_cell_length_a 33.3917(9)
_cell_length_b 33.3917(9)
_cell_length_c 33.3917(9)
_cell_measurement_reflns_used 8329
_cell_measurement_temperature 100(2)
_cell_measurement_theta_max 25.953
_cell_measurement_theta_min 2.440
_cell_volume 37231.9(17)
_computing_cell_refinement 'SAINT v8.37A (Bruker, 2015)'
_computing_data_reduction 'SAINT v8.37A (Bruker, 2015)'
_computing_molecular_graphics 'Olex2 (Dolomanov et al., 2009)'
_computing_publication_material 'Olex2 (Dolomanov et al., 2009)'
_computing_structure_refinement 'XL (Sheldrick, 2008)'
_diffrn_ambient_temperature 100.0
_diffrn_detector 'Bruker APEX2 area detector'
_diffrn_detector_area_resol_mean 7.9
_diffrn_detector_type 'CCD area detector'
_diffrn_measured_fraction_theta_full 0.996
_diffrn_measured_fraction_theta_max 0.996
_diffrn_measurement_device 'three-circle diffractometer'
_diffrn_measurement_device_type 'Bruker SMART APEX2 area detector'
_diffrn_measurement_method '\f and \w scans'
_diffrn_radiation_monochromator 'mirror optics'
_diffrn_radiation_probe x-ray
_diffrn_radiation_type MoK\a
_diffrn_radiation_wavelength 0.71073
_diffrn_reflns_av_R_equivalents 0.0688
_diffrn_reflns_av_unetI/netI 0.0209
_diffrn_reflns_Laue_measured_fraction_full 0.996
_diffrn_reflns_Laue_measured_fraction_max 0.996
_diffrn_reflns_limit_h_max 27
_diffrn_reflns_limit_h_min -41
_diffrn_reflns_limit_k_max 41
_diffrn_reflns_limit_k_min -41
_diffrn_reflns_limit_l_max 41
_diffrn_reflns_limit_l_min -33
_diffrn_reflns_number 32772
_diffrn_reflns_point_group_measured_fraction_full 0.996
_diffrn_reflns_point_group_measured_fraction_max 0.996
_diffrn_reflns_theta_full 26.000
_diffrn_reflns_theta_max 26.355
_diffrn_reflns_theta_min 2.440
_diffrn_source 'microfocus sealed X-ray tube'
_diffrn_source_type 'Incoatec I\ms'
_diffrn_standards_number 0
_exptl_absorpt_coefficient_mu 1.682
_exptl_absorpt_correction_T_max 0.7454
_exptl_absorpt_correction_T_min 0.6607
_exptl_absorpt_correction_type multi-scan
_exptl_absorpt_process_details
;
SADABS-2016/2 (Bruker,2016/2) was used for absorption correction.
wR2(int) was 0.0680 before and 0.0607 after correction.
The Ratio of minimum to maximum transmission is 0.8864.
The \l/2 correction factor is Not present.
;
_exptl_crystal_colour brown
_exptl_crystal_colour_primary brown
_exptl_crystal_density_diffrn 0.568
_exptl_crystal_description octahedral
_exptl_crystal_F_000 5752
_exptl_crystal_size_max 0.254
_exptl_crystal_size_mid 0.136
_exptl_crystal_size_min 0.124
_refine_diff_density_max 2.132
_refine_diff_density_min -2.191
_refine_diff_density_rms 0.161
_refine_ls_extinction_method none
_refine_ls_goodness_of_fit_ref 1.074
_refine_ls_hydrogen_treatment undef
_refine_ls_matrix_type full
_refine_ls_number_parameters 30
_refine_ls_number_reflns 1929
_refine_ls_number_restraints 11
_refine_ls_restrained_S_all 1.076
_refine_ls_R_factor_all 0.0840
_refine_ls_R_factor_gt 0.0643
_refine_ls_shift/su_max 0.001
_refine_ls_shift/su_mean 0.000
_refine_ls_structure_factor_coef Fsqd
_refine_ls_weighting_details 'w=1/[\s^2^(Fo^2^)+(0.1179P)^2^+835.8544P] where P=(Fo^2^+2Fc^2^)/3'
_refine_ls_weighting_scheme calc
_refine_ls_wR_factor_gt 0.1864
_refine_ls_wR_factor_ref 0.2113
_reflns_Friedel_coverage 0.000
_reflns_number_gt 1521
_reflns_number_total 1929
_reflns_threshold_expression 'I > 2\s(I)'
_cod_data_source_file c8cc03121e2.cif
_cod_data_source_block nm34fm3m_a_sq
_cod_depositor_comments 'Adding full bibliography for 7121688--7121693.cif.'
_cod_original_cell_volume 37232(3)
_cod_database_code 7121692
_shelx_space_group_comment
;
The symmetry employed for this shelxl refinement is uniquely defined
by the following loop, which should always be used as a source of
symmetry information in preference to the above space-group names.
They are only intended as comments.
;
_olex2_refinement_description
;
1. Restrained distances
 C1-C2
 1.5 with sigma of 0.02
 C2-C3
 1.39 with sigma of 0.02
 C3-C4
 1.39 with sigma of 0.02
 C4-C5
 1.39 with sigma of 0.02
 C5-C6
 1.5 with sigma of 0.02
 C1-C3
 2.5 with sigma of 0.02
 C4-C6
 2.5 with sigma of 0.02
 C6-C8
 1.39 with sigma of 0.02
 C6-C7
 1.39 with sigma of 0.02
 C5-C7
 2.5 with sigma of 0.02
 C5-C8
 2.5 with sigma of 0.02
2. Others
 Sof(C8)=0.25*(1-FVAR(2))
 Sof(C7)=0.25*FVAR(2)
 Fixed Sof: C5(0.125) C6(0.125)
 Fixed Uiso: C2(0.1) C4(0.1) C5(0.1) C6(0.1) C3(0.1) C8(0.1) C7(0.1)
;
_shelx_shelxl_version_number 2014/7
_olex2_submission_special_instructions 'No special instructions were received'

loop_
_space_group_symop_operation_xyz
'x, y, z'
'-x, -y, z'
'-x, y, -z'
'x, -y, -z'
'z, x, y'
'z, -x, -y'
'-z, -x, y'
'-z, x, -y'
'y, z, x'
'-y, z, -x'
'y, -z, -x'
'-y, -z, x'
'y, x, -z'
'-y, -x, -z'
'y, -x, z'
'-y, x, z'
'x, z, -y'
'-x, z, y'
'-x, -z, -y'
'x, -z, y'
'z, y, -x'
'z, -y, x'
'-z, y, x'
'-z, -y, -x'
'x, y+1/2, z+1/2'
'-x, -y+1/2, z+1/2'
'-x, y+1/2, -z+1/2'
'x, -y+1/2, -z+1/2'
'z, x+1/2, y+1/2'
'z, -x+1/2, -y+1/2'
'-z, -x+1/2, y+1/2'
'-z, x+1/2, -y+1/2'
'y, z+1/2, x+1/2'
'-y, z+1/2, -x+1/2'
'y, -z+1/2, -x+1/2'
'-y, -z+1/2, x+1/2'
'y, x+1/2, -z+1/2'
'-y, -x+1/2, -z+1/2'
'y, -x+1/2, z+1/2'
'-y, x+1/2, z+1/2'
'x, z+1/2, -y+1/2'
'-x, z+1/2, y+1/2'
'-x, -z+1/2, -y+1/2'
'x, -z+1/2, y+1/2'
'z, y+1/2, -x+1/2'
'z, -y+1/2, x+1/2'
'-z, y+1/2, x+1/2'
'-z, -y+1/2, -x+1/2'
'x+1/2, y, z+1/2'
'-x+1/2, -y, z+1/2'
'-x+1/2, y, -z+1/2'
'x+1/2, -y, -z+1/2'
'z+1/2, x, y+1/2'
'z+1/2, -x, -y+1/2'
'-z+1/2, -x, y+1/2'
'-z+1/2, x, -y+1/2'
'y+1/2, z, x+1/2'
'-y+1/2, z, -x+1/2'
'y+1/2, -z, -x+1/2'
'-y+1/2, -z, x+1/2'
'y+1/2, x, -z+1/2'
'-y+1/2, -x, -z+1/2'
'y+1/2, -x, z+1/2'
'-y+1/2, x, z+1/2'
'x+1/2, z, -y+1/2'
'-x+1/2, z, y+1/2'
'-x+1/2, -z, -y+1/2'
'x+1/2, -z, y+1/2'
'z+1/2, y, -x+1/2'
'z+1/2, -y, x+1/2'
'-z+1/2, y, x+1/2'
'-z+1/2, -y, -x+1/2'
'x+1/2, y+1/2, z'
'-x+1/2, -y+1/2, z'
'-x+1/2, y+1/2, -z'
'x+1/2, -y+1/2, -z'
'z+1/2, x+1/2, y'
'z+1/2, -x+1/2, -y'
'-z+1/2, -x+1/2, y'
'-z+1/2, x+1/2, -y'
'y+1/2, z+1/2, x'
'-y+1/2, z+1/2, -x'
'y+1/2, -z+1/2, -x'
'-y+1/2, -z+1/2, x'
'y+1/2, x+1/2, -z'
'-y+1/2, -x+1/2, -z'
'y+1/2, -x+1/2, z'
'-y+1/2, x+1/2, z'
'x+1/2, z+1/2, -y'
'-x+1/2, z+1/2, y'
'-x+1/2, -z+1/2, -y'
'x+1/2, -z+1/2, y'
'z+1/2, y+1/2, -x'
'z+1/2, -y+1/2, x'
'-z+1/2, y+1/2, x'
'-z+1/2, -y+1/2, -x'
'-x, -y, -z'
'x, y, -z'
'x, -y, z'
'-x, y, z'
'-z, -x, -y'
'-z, x, y'
'z, x, -y'
'z, -x, y'
'-y, -z, -x'
'y, -z, x'
'-y, z, x'
'y, z, -x'
'-y, -x, z'
'y, x, z'
'-y, x, -z'
'y, -x, -z'
'-x, -z, y'
'x, -z, -y'
'x, z, y'
'-x, z, -y'
'-z, -y, x'
'-z, y, -x'
'z, -y, -x'
'z, y, x'
'-x, -y+1/2, -z+1/2'
'x, y+1/2, -z+1/2'
'x, -y+1/2, z+1/2'
'-x, y+1/2, z+1/2'
'-z, -x+1/2, -y+1/2'
'-z, x+1/2, y+1/2'
'z, x+1/2, -y+1/2'
'z, -x+1/2, y+1/2'
'-y, -z+1/2, -x+1/2'
'y, -z+1/2, x+1/2'
'-y, z+1/2, x+1/2'
'y, z+1/2, -x+1/2'
'-y, -x+1/2, z+1/2'
'y, x+1/2, z+1/2'
'-y, x+1/2, -z+1/2'
'y, -x+1/2, -z+1/2'
'-x, -z+1/2, y+1/2'
'x, -z+1/2, -y+1/2'
'x, z+1/2, y+1/2'
'-x, z+1/2, -y+1/2'
'-z, -y+1/2, x+1/2'
'-z, y+1/2, -x+1/2'
'z, -y+1/2, -x+1/2'
'z, y+1/2, x+1/2'
'-x+1/2, -y, -z+1/2'
'x+1/2, y, -z+1/2'
'x+1/2, -y, z+1/2'
'-x+1/2, y, z+1/2'
'-z+1/2, -x, -y+1/2'
'-z+1/2, x, y+1/2'
'z+1/2, x, -y+1/2'
'z+1/2, -x, y+1/2'
'-y+1/2, -z, -x+1/2'
'y+1/2, -z, x+1/2'
'-y+1/2, z, x+1/2'
'y+1/2, z, -x+1/2'
'-y+1/2, -x, z+1/2'
'y+1/2, x, z+1/2'
'-y+1/2, x, -z+1/2'
'y+1/2, -x, -z+1/2'
'-x+1/2, -z, y+1/2'
'x+1/2, -z, -y+1/2'
'x+1/2, z, y+1/2'
'-x+1/2, z, -y+1/2'
'-z+1/2, -y, x+1/2'
'-z+1/2, y, -x+1/2'
'z+1/2, -y, -x+1/2'
'z+1/2, y, x+1/2'
'-x+1/2, -y+1/2, -z'
'x+1/2, y+1/2, -z'
'x+1/2, -y+1/2, z'
'-x+1/2, y+1/2, z'
'-z+1/2, -x+1/2, -y'
'-z+1/2, x+1/2, y'
'z+1/2, x+1/2, -y'
'z+1/2, -x+1/2, y'
'-y+1/2, -z+1/2, -x'
'y+1/2, -z+1/2, x'
'-y+1/2, z+1/2, x'
'y+1/2, z+1/2, -x'
'-y+1/2, -x+1/2, z'
'y+1/2, x+1/2, z'
'-y+1/2, x+1/2, -z'
'y+1/2, -x+1/2, -z'
'-x+1/2, -z+1/2, y'
'x+1/2, -z+1/2, -y'
'x+1/2, z+1/2, y'
'-x+1/2, z+1/2, -y'
'-z+1/2, -y+1/2, x'
'-z+1/2, y+1/2, -x'
'z+1/2, -y+1/2, -x'
'z+1/2, y+1/2, x'

loop_
_atom_site_label
_atom_site_type_symbol
_atom_site_fract_x
_atom_site_fract_y
_atom_site_fract_z
_atom_site_U_iso_or_equiv
_atom_site_adp_type
_atom_site_occupancy
_atom_site_site_symmetry_order
_atom_site_calc_flag
_atom_site_refinement_flags_posn
_atom_site_refinement_flags_adp
_atom_site_refinement_flags_occupancy
_atom_site_disorder_assembly
_atom_site_disorder_group
Np1 Np 0.57973(2) 0.5000 0.5000 0.0422(3) Uani 1 8 d S T P . .
O2 O 0.5373(3) 0.5373(3) 0.4627(3) 0.086(6) Uani 1 6 d S T P A .
O1 O 0.6116(3) 0.5638(3) 0.5000 0.104(3) Uani 1 2 d S T P A .
C1 C 0.5984(4) 0.5984(4) 0.5000 0.114(8) Uiso 1 4 d DS T P . .
O3W O 0.6654(19) 0.5000 0.5000 0.29(3) Uani 1 8 d S T P A 2
C2 C 0.6304(4) 0.6304(4) 0.5000 0.100 Uiso 1 4 d DS T P A .
C4 C 0.6463(4) 0.7017(4) 0.5000 0.100 Uiso 1 2 d DS T P A .
C5 C 0.6870(5) 0.6870(5) 0.5000 0.100 Uiso 0.5 4 d DS T P A .
C6 C 0.7190(5) 0.7190(5) 0.5000 0.100 Uiso 0.5 4 d DS T P . .
C3 C 0.6169(4) 0.6709(4) 0.5000 0.100 Uiso 1 2 d DS T P . .
C8 C 0.7322(8) 0.7322(8) 0.5377(9) 0.100 Uiso 0.21(2) 2 d DS T P B 2
C7 C 0.7090(12) 0.7591(6) 0.5000 0.100 Uiso 0.29(2) 2 d DS T P B 1

loop_
_atom_site_aniso_label
_atom_site_aniso_U_11
_atom_site_aniso_U_22
_atom_site_aniso_U_33
_atom_site_aniso_U_23
_atom_site_aniso_U_13
_atom_site_aniso_U_12
Np1 0.0192(4) 0.0537(4) 0.0537(4) 0.000 0.000 0.000
O2 0.086(6) 0.086(6) 0.086(6) -0.044(6) -0.044(6) 0.044(6)
O1 0.060(5) 0.103(8) 0.150(10) 0.000 0.000 -0.049(5)
O3W 0.42(8) 0.22(3) 0.22(3) 0.000 0.000 0.000

loop_
_atom_type_symbol
_atom_type_description
_atom_type_scat_dispersion_real
_atom_type_scat_dispersion_imag
_atom_type_scat_source
C C 0.0033 0.0016 'International Tables Vol C Tables 4.2.6.8 and 6.1.1.4'
Np Np -11.4937 4.1493 'International Tables Vol C Tables 4.2.6.8 and 6.1.1.4'
O O 0.0106 0.0060 'International Tables Vol C Tables 4.2.6.8 and 6.1.1.4'

loop_
_geom_angle_atom_site_label_1
_geom_angle_atom_site_label_2
_geom_angle_atom_site_label_3
_geom_angle
_geom_angle_site_symmetry_1
_geom_angle_site_symmetry_3
Np1 Np1 Np1 60.0 101_666 9
Np1 Np1 Np1 90.0 105_666 9
Np1 Np1 Np1 60.0 105_666 101_666
O2 Np1 Np1 33.6(2) 98_556 9
O2 Np1 Np1 33.6(2) 4_566 101_666
O2 Np1 Np1 87.0(4) . 101_666
O2 Np1 Np1 87.0(4) 98_556 105_666
O2 Np1 Np1 87.0(4) 99_565 9
O2 Np1 Np1 33.6(2) 99_565 101_666
O2 Np1 Np1 33.6(2) . 105_666
O2 Np1 Np1 87.0(4) 98_556 101_666
O2 Np1 Np1 33.6(2) 99_565 105_666
O2 Np1 Np1 87.0(4) . 9
O2 Np1 Np1 87.0(4) 4_566 105_666
O2 Np1 Np1 33.6(2) 4_566 9
O2 Np1 O2 102.5(9) . 4_566
O2 Np1 O2 66.9(5) . 99_565
O2 Np1 O2 102.5(9) 99_565 98_556
O2 Np1 O2 66.9(5) 99_565 4_566
O2 Np1 O2 66.9(5) . 98_556
O2 Np1 O2 66.9(5) 4_566 98_556
O2 Np1 O1 140.63(14) 98_556 99_565
O2 Np1 O1 140.63(14) 99_565 115
O2 Np1 O1 77.7(4) 99_565 99_565
O2 Np1 O1 140.63(14) . 99_565
O2 Np1 O1 77.7(4) 98_556 115
O2 Np1 O1 77.7(4) . 17_556
O2 Np1 O1 140.63(14) . 115
O2 Np1 O1 77.7(4) . .
O2 Np1 O1 77.7(4) 4_566 115
O2 Np1 O1 140.63(14) 99_565 .
O2 Np1 O1 77.7(4) 4_566 99_565
O2 Np1 O1 140.63(14) 4_566 .
O2 Np1 O1 140.63(14) 4_566 17_556
O2 Np1 O1 77.7(4) 98_556 .
O2 Np1 O1 140.63(14) 98_556 17_556
O2 Np1 O1 77.7(4) 99_565 17_556
O2 Np1 O3W 128.8(5) 4_566 .
O2 Np1 O3W 128.8(5) 99_565 .
O2 Np1 O3W 128.8(5) 98_556 .
O2 Np1 O3W 128.8(5) . .
O1 Np1 Np1 71.5(3) 99_565 101_666
O1 Np1 Np1 161.5(3) 115 105_666
O1 Np1 Np1 108.42(18) 99_565 9
O1 Np1 Np1 108.42(18) . 105_666
O1 Np1 Np1 71.5(3) 115 9
O1 Np1 Np1 71.5(3) 17_556 105_666
O1 Np1 Np1 108.42(18) . 9
O1 Np1 Np1 108.42(18) 99_565 105_666
O1 Np1 Np1 161.5(3) 17_556 9
O1 Np1 Np1 161.5(3) . 101_666
O1 Np1 Np1 108.42(18) 115 101_666
O1 Np1 Np1 108.42(18) 17_556 101_666
O1 Np1 O1 78.5(2) . 115
O1 Np1 O1 78.5(2) 17_556 99_565
O1 Np1 O1 78.5(2) . 17_556
O1 Np1 O1 126.9(5) . 99_565
O1 Np1 O1 78.5(2) 115 99_565
O1 Np1 O1 126.9(5) 115 17_556
O1 Np1 O3W 63.5(3) . .
O1 Np1 O3W 63.5(3) 99_565 .
O1 Np1 O3W 63.5(3) 115 .
O1 Np1 O3W 63.5(3) 17_556 .
O3W Np1 Np1 135.001(3) . 101_666
O3W Np1 Np1 135.0 . 9
O3W Np1 Np1 135.001(1) . 105_666
Np1 O2 Np1 112.7(4) 105_666 5
Np1 O2 Np1 112.7(4) 105_666 .
Np1 O2 Np1 112.7(4) 5 .
C1 O1 Np1 132.6(10) . .
O1 C1 O1 131.8(18) 13_556 .
O1 C1 C2 114.1(9) . .
O1 C1 C2 114.1(9) 13_556 .
C3 C2 C1 116.6(9) 13_556 .
C3 C2 C1 116.6(9) . .
C3 C2 C3 126.8(18) . 13_556
C3 C4 C5 113.7(16) . .
C4 C5 C4 129.8(19) . 13_556
C4 C5 C6 115.1(10) . .
C4 C5 C6 115.1(10) 13_556 .
C8 C6 C5 116.3(18) . .
C8 C6 C5 116.3(18) 98_556 .
C8 C6 C8 127(4) 98_556 .
C7 C6 C5 120.9(17) . .
C7 C6 C5 120.9(17) 13_556 .
C7 C6 C7 118(3) . 13_556
C4 C3 C2 118.0(15) . .
C6 C8 C8 116.3(19) . 74_665
C6 C7 C7 120.9(17) . 181_665

loop_
_geom_bond_atom_site_label_1
_geom_bond_atom_site_label_2
_geom_bond_distance
_geom_bond_site_symmetry_2
Np1 Np1 3.7650(8) 9
Np1 Np1 3.7650(8) 105_666
Np1 Np1 3.7650(8) 101_666
Np1 O2 2.261(5) 99_565
Np1 O2 2.261(5) .
Np1 O2 2.261(5) 4_566
Np1 O2 2.261(5) 98_556
Np1 O1 2.382(9) 115
Np1 O1 2.382(9) 99_565
Np1 O1 2.382(9) .
Np1 O1 2.382(9) 17_556
Np1 O3W 2.86(6) .
O2 Np1 2.261(5) 5
O2 Np1 2.261(5) 105_666
O1 C1 1.237(13) .
C1 O1 1.236(13) 13_556
C1 C2 1.511(16) .
C2 C3 1.425(12) 13_556
C2 C3 1.425(12) .
C4 C5 1.446(12) .
C4 C3 1.421(14) .
C5 C4 1.446(12) 13_556
C5 C6 1.512(17) .
C6 C8 1.406(18) .
C6 C8 1.406(18) 98_556
C6 C7 1.380(18) 13_556
C6 C7 1.380(18) .
C8 C8 1.68(7) 74_665
C7 C7 1.51(7) 181_665

loop_
_geom_torsion_atom_site_label_1
_geom_torsion_atom_site_label_2
_geom_torsion_atom_site_label_3
_geom_torsion_atom_site_label_4
_geom_torsion
_geom_torsion_site_symmetry_1
_geom_torsion_site_symmetry_4
Np1 O1 C1 O1 0.0 . 13_556
Np1 O1 C1 C2 180.0 . .
O1 C1 C2 C3 180.0 13_556 13_556
O1 C1 C2 C3 180.0 . .
O1 C1 C2 C3 0.0 . 13_556
O1 C1 C2 C3 0.0 13_556 .
C1 C2 C3 C4 180.0 . .
C4 C5 C6 C8 -90.000(3) 13_556 .
C4 C5 C6 C8 90.000(3) . .
C4 C5 C6 C8 90.000(2) 13_556 98_556
C4 C5 C6 C8 -90.000(2) . 98_556
C4 C5 C6 C7 180.0 13_556 .
C4 C5 C6 C7 0.0 13_556 13_556
C4 C5 C6 C7 0.0 . .
C4 C5 C6 C7 180.0 . 13_556
C5 C4 C3 C2 0.0 . .
C5 C6 C8 C8 180.000(5) . 74_665
C5 C6 C7 C7 180.0 . 181_665
C3 C2 C3 C4 0.0 13_556 .
C3 C4 C5 C4 0.0 . 13_556
C3 C4 C5 C6 180.0 . .
C8 C6 C8 C8 0.000(4) 98_556 74_665
C7 C6 C7 C7 0.0 13_556 181_665
